data_4344834
loop_
_publ_author_name
'Owarzany, Rafa\/l'
'Fijalkowski, Karol J.'
'Jaro\'n, Tomasz'
'Leszczy\'nski, Piotr J'
'Dobrzycki, \/Lukasz'
'Cyra\'nski, Micha\/l K'
'Grochala, Wojciech'

_publ_section_title
;
 Complete Series of Alkali-Metal M(BH3NH2BH2NH2BH3) Hydrogen-Storage Salts
 Accessed via Metathesis in Organic Solvents.
;
_journal_issue 1
_journal_name_full 'Inorganic chemistry'
_journal_page_first 37
_journal_paper_doi 10.1021/acs.inorgchem.5b01688
_journal_volume 55
_journal_year 2015
_chemical_formula_sum 'C18 H52 B3 N6 P'
_chemical_formula_weight 416.05
_space_group_crystal_system triclinic
_space_group_IT_number 2
_space_group_name_Hall '-P 1'
_space_group_name_H-M_alt 'P -1'
_symmetry_space_group_name_Hall '-P 1'
_symmetry_space_group_name_H-M 'P -1'
_atom_sites_solution_hydrogens mixed
_audit_creation_method 'APEX2 v2014.1-1'
_cell_angle_alpha 109.271(2)
_cell_angle_beta 106.083(2)
_cell_angle_gamma 96.180(2)
_cell_formula_units_Z 4
_cell_length_a 10.2994(7)
_cell_length_b 16.7354(11)
_cell_length_c 17.2881(11)
_cell_measurement_reflns_used 9900
_cell_measurement_temperature 100.(2)
_cell_measurement_theta_max 26.1615
_cell_measurement_theta_min 2.4484
_cell_volume 2636.9(3)
_computing_cell_refinement 'SAINT V8.32B (Bruker AXS Inc., 2013)'
_computing_data_collection 'APEX2 V2013 (Bruker AXS Inc., 2013)'
_computing_data_reduction 'SAINT V8.32B (Bruker AXS Inc., 2013)'
_computing_molecular_graphics 'Mercury 3.3 (Macrae, et all, 2006)'
_computing_publication_material 'APEX2 V2013 (Bruker AXS Inc., 2013)'
_computing_structure_refinement 'SHELXL-2013 (Sheldrick, 2013)'
_computing_structure_solution 'SHELXS-2013 (Sheldrick, 2013)'
_diffrn_ambient_temperature 100.(2)
_diffrn_detector_area_resol_mean 10.4167
_diffrn_measured_fraction_theta_full 0.999
_diffrn_measured_fraction_theta_max 0.999
_diffrn_measurement_device_type 'Bruker D8 VENTURE'
_diffrn_measurement_method 'omega scans'
_diffrn_radiation_monochromator TRIUMPH
_diffrn_radiation_type MoK\a
_diffrn_radiation_wavelength 0.71073
_diffrn_reflns_av_R_equivalents 0.0605
_diffrn_reflns_av_unetI/netI 0.0287
_diffrn_reflns_limit_h_max 12
_diffrn_reflns_limit_h_min -12
_diffrn_reflns_limit_k_max 19
_diffrn_reflns_limit_k_min -19
_diffrn_reflns_limit_l_max 20
_diffrn_reflns_limit_l_min -20
_diffrn_reflns_number 106023
_diffrn_reflns_theta_full 25.05
_diffrn_reflns_theta_max 25.05
_diffrn_reflns_theta_min 2.19
_diffrn_source 'fine focus sealed tube'
_exptl_absorpt_coefficient_mu 0.119
_exptl_absorpt_correction_T_max 0.7453
_exptl_absorpt_correction_T_min 0.6845
_exptl_absorpt_correction_type multi-scan
_exptl_absorpt_process_details 'SADABS V2012/1 (Bruker AXS Inc.)'
_exptl_crystal_colour colourless
_exptl_crystal_density_diffrn 1.048
_exptl_crystal_density_method 'not measured'
_exptl_crystal_description prism
_exptl_crystal_F_000 928
_exptl_crystal_size_max 0.1
_exptl_crystal_size_mid 0.1
_exptl_crystal_size_min 0.1
_refine_diff_density_max 0.335
_refine_diff_density_min -0.294
_refine_ls_extinction_method none
_refine_ls_goodness_of_fit_ref 1.034
_refine_ls_hydrogen_treatment mixed
_refine_ls_matrix_type full
_refine_ls_number_parameters 527
_refine_ls_number_reflns 9341
_refine_ls_number_restraints 0
_refine_ls_restrained_S_all 1.034
_refine_ls_R_factor_all 0.0534
_refine_ls_R_factor_gt 0.0381
_refine_ls_shift/su_max 0.001
_refine_ls_shift/su_mean 0.000
_refine_ls_structure_factor_coef Fsqd
_refine_ls_weighting_details 'w=1/[\s^2^(Fo^2^)+(0.0386P)^2^+1.6756P] where P=(Fo^2^+2Fc^2^)/3'
_refine_ls_weighting_scheme calc
_refine_ls_wR_factor_gt 0.0876
_refine_ls_wR_factor_ref 0.0958
_reflns_number_gt 7540
_reflns_number_total 9341
_reflns_threshold_expression 'I > 2\s(I)'
_cod_data_source_file ic5b01688_si_001.cif
_cod_data_source_block I
_cod_database_code 4344834

loop_
_space_group_symop_operation_xyz
'x, y, z'
'-x, -y, -z'

loop_
_atom_site_type_symbol
_atom_site_label
_atom_site_fract_x
_atom_site_fract_y
_atom_site_fract_z
_atom_site_U_iso_or_equiv
_atom_site_adp_type
_atom_site_calc_flag
_atom_site_refinement_flags_adp
_atom_site_refinement_flags_posn
_atom_site_occupancy
P P1A 0.51084(4) 0.76186(3) 0.22530(3) 0.01159(10) Uani d . . 1
H H1A 0.4740(17) 0.8356(11) 0.2589(11) 0.014 Uiso d U . 1
N N1A 0.67791(13) 0.80936(9) 0.25993(9) 0.0145(3) Uani d . . 1
C C1A 0.78067(17) 0.75893(11) 0.24241(11) 0.0174(4) Uani d . . 1
H H1A1 0.8673 0.781 0.293 0.021 Uiso calc U R 1
H H1A2 0.8022 0.7624 0.1911 0.021 Uiso calc U R 1
C C2A 0.71710(16) 0.66659(11) 0.22550(11) 0.0174(4) Uani d . . 1
H H2A1 0.761 0.6255 0.1909 0.021 Uiso calc U R 1
H H2A2 0.7292 0.6582 0.281 0.021 Uiso calc U R 1
C C3A 0.72661(17) 0.90332(10) 0.29130(10) 0.0156(3) Uani d . . 1
H H3A1 0.6453 0.9303 0.2858 0.019 Uiso calc U R 1
H H3A2 0.7753 0.9166 0.2535 0.019 Uiso calc U R 1
C C4A 0.82370(17) 0.94443(11) 0.38538(10) 0.0164(4) Uani d . . 1
H H4A 0.9064 0.9177 0.3906 0.02 Uiso calc U R 1
C C5A 0.87181(19) 1.04113(12) 0.40777(12) 0.0257(4) Uani d . . 1
H H5A1 0.7916 1.0681 0.4025 0.039 Uiso calc U R 1
H H5A2 0.9183 1.0494 0.3677 0.039 Uiso calc U R 1
H H5A3 0.9365 1.0681 0.4675 0.039 Uiso calc U R 1
C C6A 0.75277(19) 0.92848(12) 0.44677(11) 0.0227(4) Uani d . . 1
H H6A1 0.8169 0.9557 0.5066 0.034 Uiso calc U R 1
H H6A2 0.7251 0.8659 0.4317 0.034 Uiso calc U R 1
H H6A3 0.6705 0.9535 0.4416 0.034 Uiso calc U R 1
N N2A 0.44628(14) 0.71456(9) 0.28185(9) 0.0144(3) Uani d . . 1
C C7A 0.46351(17) 0.62780(11) 0.27668(11) 0.0172(4) Uani d . . 1
H H7A1 0.381 0.5951 0.2805 0.021 Uiso calc U R 1
H H7A2 0.5459 0.6311 0.3246 0.021 Uiso calc U R 1
C C8A 0.48141(17) 0.58410(11) 0.18991(11) 0.0177(4) Uani d . . 1
H H8A1 0.5285 0.5356 0.1904 0.021 Uiso calc U R 1
H H8A2 0.3904 0.561 0.143 0.021 Uiso calc U R 1
C C9A 0.40438(17) 0.76356(11) 0.35478(10) 0.0163(4) Uani d . . 1
H H9A1 0.4197 0.8254 0.3619 0.02 Uiso calc U R 1
H H9A2 0.4646 0.7599 0.4086 0.02 Uiso calc U R 1
C C10A 0.25299(17) 0.73215(11) 0.34443(11) 0.0174(4) Uani d . . 1
H H10A 0.2379 0.6696 0.3369 0.021 Uiso calc U R 1
C C11A 0.22579(19) 0.78363(13) 0.42719(12) 0.0272(4) Uani d . . 1
H H11A 0.249 0.8458 0.4388 0.041 Uiso calc U R 1
H H11B 0.2831 0.7719 0.4761 0.041 Uiso calc U R 1
H H11C 0.1278 0.7663 0.4198 0.041 Uiso calc U R 1
C C12A 0.15424(17) 0.74013(12) 0.26518(11) 0.0214(4) Uani d . . 1
H H12A 0.0588 0.7162 0.2583 0.032 Uiso calc U R 1
H H12B 0.1758 0.7079 0.2133 0.032 Uiso calc U R 1
H H12C 0.1645 0.8014 0.2728 0.032 Uiso calc U R 1
N N3A 0.41611(14) 0.74437(9) 0.12283(8) 0.0146(3) Uani d . . 1
C C13A 0.40836(17) 0.66442(11) 0.05263(11) 0.0180(4) Uani d . . 1
H H13A 0.4009 0.6749 -0.0014 0.022 Uiso calc U R 1
H H13B 0.3268 0.6197 0.0412 0.022 Uiso calc U R 1
C C14A 0.54076(17) 0.63527(11) 0.08284(10) 0.0176(4) Uani d . . 1
H H14A 0.5298 0.5727 0.0497 0.021 Uiso calc U R 1
H H14B 0.6183 0.6684 0.0748 0.021 Uiso calc U R 1
C C15A 0.29977(17) 0.78624(11) 0.10448(11) 0.0167(4) Uani d . . 1
H H15A 0.2917 0.8231 0.1603 0.02 Uiso calc U R 1
H H15B 0.2133 0.7408 0.0725 0.02 Uiso calc U R 1
C C16A 0.31247(18) 0.84207(11) 0.05167(11) 0.0184(4) Uani d . . 1
H H16A 0.332 0.8066 -0.0013 0.022 Uiso calc U R 1
C C17A 0.1749(2) 0.86773(13) 0.02292(12) 0.0299(5) Uani d . . 1
H H17A 0.1018 0.8154 -0.0129 0.045 Uiso calc U R 1
H H17B 0.182 0.9038 -0.011 0.045 Uiso calc U R 1
H H17C 0.1525 0.9006 0.0742 0.045 Uiso calc U R 1
C C18A 0.43067(19) 0.92213(12) 0.10364(12) 0.0243(4) Uani d . . 1
H H18A 0.4111 0.9589 0.1545 0.036 Uiso calc U R 1
H H18B 0.4394 0.9549 0.067 0.036 Uiso calc U R 1
H H18C 0.5174 0.904 0.1228 0.036 Uiso calc U R 1
N N4A 0.56752(13) 0.65236(9) 0.17649(8) 0.0140(3) Uani d . . 1
P P1B 0.42363(4) 0.23608(3) 0.24747(3) 0.01227(10) Uani d . . 1
H H1B 0.4418(17) 0.1581(11) 0.2085(11) 0.015 Uiso d U . 1
N N1B 0.56633(14) 0.28760(9) 0.24197(9) 0.0152(3) Uani d . . 1
C C1B 0.60938(17) 0.38171(11) 0.28136(11) 0.0187(4) Uani d . . 1
H H1B1 0.6525 0.4043 0.246 0.022 Uiso calc U R 1
H H1B2 0.677 0.4004 0.3407 0.022 Uiso calc U R 1
C C2B 0.47869(18) 0.41422(11) 0.28437(12) 0.0207(4) Uani d . . 1
H H2B1 0.5013 0.4738 0.3284 0.025 Uiso calc U R 1
H H2B2 0.4263 0.4145 0.2271 0.025 Uiso calc U R 1
C C3B 0.66259(17) 0.24236(11) 0.20562(11) 0.0180(4) Uani d . . 1
H H3B1 0.6849 0.2678 0.1654 0.022 Uiso calc U R 1
H H3B2 0.6155 0.1808 0.1711 0.022 Uiso calc U R 1
C C4B 0.79786(17) 0.24605(12) 0.27289(12) 0.0205(4) Uani d . . 1
H H4B 0.8489 0.308 0.3044 0.025 Uiso calc U R 1
C C5B 0.77142(19) 0.21086(13) 0.33881(12) 0.0261(4) Uani d . . 1
H H5B1 0.7142 0.1518 0.3085 0.039 Uiso calc U R 1
H H5B2 0.7231 0.2481 0.3723 0.039 Uiso calc U R 1
H H5B3 0.8599 0.21 0.3782 0.039 Uiso calc U R 1
C C6B 0.8862(2) 0.19588(14) 0.22580(15) 0.0355(5) Uani d . . 1
H H6B1 0.9762 0.2016 0.2679 0.053 Uiso calc U R 1
H H6B2 0.9 0.2193 0.1829 0.053 Uiso calc U R 1
H H6B3 0.8391 0.1345 0.1962 0.053 Uiso calc U R 1
N N2B 0.27155(14) 0.22228(9) 0.17253(9) 0.0154(3) Uani d . . 1
C C7B 0.19760(17) 0.29232(11) 0.17924(11) 0.0184(4) Uani d . . 1
H H7B1 0.0963 0.2689 0.1572 0.022 Uiso calc U R 1
H H7B2 0.2199 0.3258 0.1451 0.022 Uiso calc U R 1
C C8B 0.24534(17) 0.34915(12) 0.27470(11) 0.0200(4) Uani d . . 1
H H8B1 0.228 0.4079 0.2828 0.024 Uiso calc U R 1
H H8B2 0.196 0.3238 0.3057 0.024 Uiso calc U R 1
C C9B 0.21326(17) 0.14485(11) 0.09272(10) 0.0169(4) Uani d . . 1
H H9B1 0.1165 0.1221 0.0863 0.02 Uiso calc U R 1
H H9B2 0.266 0.0999 0.0987 0.02 Uiso calc U R 1
C C10B 0.21413(18) 0.15889(11) 0.00972(11) 0.0192(4) Uani d . . 1
H H10B 0.1538 0.2003 0.0008 0.023 Uiso calc U R 1
C C11B 0.35922(19) 0.19682(12) 0.01581(11) 0.0232(4) Uani d . . 1
H H11D 0.3938 0.2541 0.0629 0.035 Uiso calc U R 1
H H11E 0.3566 0.2024 -0.0392 0.035 Uiso calc U R 1
H H11F 0.4208 0.1584 0.0277 0.035 Uiso calc U R 1
C C12B 0.1534(2) 0.07224(13) -0.06746(11) 0.0280(4) Uani d . . 1
H H12D 0.141 0.0819 -0.1217 0.042 Uiso calc U R 1
H H12E 0.0637 0.0462 -0.0672 0.042 Uiso calc U R 1
H H12F 0.2168 0.033 -0.0629 0.042 Uiso calc U R 1
N N3B 0.42604(14) 0.21845(9) 0.33735(8) 0.0150(3) Uani d . . 1
C C13B 0.41005(19) 0.28513(11) 0.41128(11) 0.0201(4) Uani d . . 1
H H13C 0.472 0.2851 0.4665 0.024 Uiso calc U R 1
H H13D 0.3133 0.2747 0.4107 0.024 Uiso calc U R 1
C C14B 0.44807(19) 0.37068(11) 0.40226(11) 0.0206(4) Uani d . . 1
H H14C 0.4039 0.4143 0.4337 0.025 Uiso calc U R 1
H H14D 0.5497 0.393 0.4264 0.025 Uiso calc U R 1
C C15B 0.43715(17) 0.13517(11) 0.34555(11) 0.0170(4) Uani d . . 1
H H15C 0.5161 0.1453 0.3983 0.02 Uiso calc U R 1
H H15D 0.4588 0.0979 0.295 0.02 Uiso calc U R 1
C C16B 0.30851(19) 0.08591(11) 0.35098(11) 0.0210(4) Uani d . . 1
H H16B 0.2882 0.1226 0.4031 0.025 Uiso calc U R 1
C C17B 0.18350(19) 0.06624(13) 0.27080(13) 0.0315(5) Uani d . . 1
H H17D 0.1662 0.1206 0.2646 0.047 Uiso calc U R 1
H H17E 0.1022 0.0359 0.2768 0.047 Uiso calc U R 1
H H17F 0.2014 0.0295 0.2193 0.047 Uiso calc U R 1
C C18B 0.3404(2) 0.00271(12) 0.36278(13) 0.0322(5) Uani d . . 1
H H18D 0.2592 -0.0297 0.3669 0.048 Uiso calc U R 1
H H18E 0.4191 0.0175 0.4161 0.048 Uiso calc U R 1
H H18F 0.3634 -0.033 0.3129 0.048 Uiso calc U R 1
N N4B 0.39667(14) 0.35300(9) 0.30785(8) 0.0141(3) Uani d . . 1
B B1A 0.8585(2) 0.72773(13) 0.47445(13) 0.0211(4) Uani d . . 1
H H19A 0.8908 0.7597 0.4425 0.032 Uiso calc U R 1
H H21A 0.8806 0.7666 0.5351 0.032 Uiso calc U R 1
H H20A 0.7581 0.7055 0.448 0.032 Uiso calc U R 1
N N5A 0.93343(14) 0.64857(9) 0.47088(9) 0.0182(3) Uani d . . 1
H H23A 1.0337 0.6728 0.5025 0.022 Uiso calc U R 1
H H22A 0.8986 0.6171 0.5031 0.022 Uiso calc U R 1
B B2A 0.9163(2) 0.58109(12) 0.37909(12) 0.0182(4) Uani d . . 1
H H24A 0.9577 0.6097 0.347 0.022 Uiso calc U R 1
H H25A 0.8168 0.5565 0.3452 0.022 Uiso calc U R 1
N N6A 0.99186(15) 0.50606(9) 0.39126(9) 0.0195(3) Uani d . . 1
H H27A 0.9795 0.4638 0.3326 0.023 Uiso calc U R 1
H H26A 0.9422 0.4756 0.4185 0.023 Uiso calc U R 1
B B3A 1.1525(2) 0.53009(14) 0.44630(13) 0.0229(4) Uani d . . 1
H H28A 1.2057 0.5547 0.4173 0.034 Uiso calc U R 1
H H29A 1.1822 0.4777 0.4509 0.034 Uiso calc U R 1
H H30A 1.1684 0.5727 0.5046 0.034 Uiso calc U R 1
B B1B 0.1905(2) 0.39913(13) -0.00373(13) 0.0192(4) Uani d . . 1
H H19B 0.2246 0.4507 -0.0135 0.029 Uiso calc U R 1
H H21B 0.1575 0.3488 -0.0588 0.029 Uiso calc U R 1
H H20B 0.2657 0.3884 0.0381 0.029 Uiso calc U R 1
N N5B 0.06629(14) 0.41445(9) 0.03363(9) 0.0166(3) Uani d . . 1
H H23B -0.0088 0.4245 -0.0098 0.02 Uiso calc U R 1
H H22B 0.0297 0.3605 0.0397 0.02 Uiso calc U R 1
B B2B 0.10144(19) 0.49142(12) 0.12307(12) 0.0163(4) Uani d . . 1
H H24B 0.1325 0.5469 0.1179 0.02 Uiso calc U R 1
H H25B 0.1771 0.4834 0.1677 0.02 Uiso calc U R 1
N N6B -0.03286(14) 0.49379(9) 0.15071(9) 0.0172(3) Uani d . . 1
H H27B -0.1023 0.5093 0.1088 0.021 Uiso calc U R 1
H H26B -0.0081 0.5413 0.2082 0.021 Uiso calc U R 1
B B3B -0.1058(2) 0.40783(13) 0.15675(13) 0.0197(4) Uani d . . 1
H H28B -0.1251 0.3587 0.1019 0.029 Uiso calc U R 1
H H30B -0.1928 0.4159 0.1678 0.029 Uiso calc U R 1
H H29B -0.0442 0.3962 0.2043 0.029 Uiso calc U R 1

loop_
_atom_site_aniso_label
_atom_site_aniso_U_11
_atom_site_aniso_U_22
_atom_site_aniso_U_33
_atom_site_aniso_U_12
_atom_site_aniso_U_13
_atom_site_aniso_U_23
P1A 0.0112(2) 0.0116(2) 0.0120(2) 0.00337(16) 0.00428(16) 0.00395(16)
N1A 0.0134(7) 0.0114(7) 0.0171(7) 0.0030(6) 0.0056(6) 0.0030(6)
C1A 0.0120(8) 0.0197(9) 0.0190(9) 0.0041(7) 0.0069(7) 0.0039(7)
C2A 0.0124(8) 0.0192(9) 0.0194(9) 0.0071(7) 0.0043(7) 0.0054(7)
C3A 0.0159(8) 0.0141(9) 0.0170(8) 0.0017(7) 0.0053(7) 0.0067(7)
C4A 0.0143(8) 0.0159(9) 0.0162(8) 0.0035(7) 0.0032(7) 0.0039(7)
C5A 0.0254(10) 0.0194(10) 0.0244(10) 0.0001(8) 0.0035(8) 0.0037(8)
C6A 0.0261(10) 0.0251(10) 0.0160(9) 0.0080(8) 0.0068(8) 0.0060(8)
N2A 0.0156(7) 0.0143(7) 0.0157(7) 0.0047(6) 0.0074(6) 0.0064(6)
C7A 0.0165(8) 0.0155(9) 0.0216(9) 0.0030(7) 0.0061(7) 0.0099(7)
C8A 0.0171(9) 0.0131(9) 0.0225(9) 0.0029(7) 0.0055(7) 0.0071(7)
C9A 0.0167(9) 0.0184(9) 0.0134(8) 0.0019(7) 0.0057(7) 0.0055(7)
C10A 0.0168(9) 0.0162(9) 0.0202(9) 0.0018(7) 0.0093(7) 0.0062(7)
C11A 0.0244(10) 0.0338(11) 0.0230(10) 0.0012(8) 0.0144(8) 0.0063(8)
C12A 0.0154(9) 0.0229(10) 0.0238(9) 0.0041(7) 0.0076(7) 0.0055(8)
N3A 0.0161(7) 0.0144(7) 0.0122(7) 0.0055(6) 0.0041(6) 0.0035(6)
C13A 0.0209(9) 0.0165(9) 0.0138(8) 0.0036(7) 0.0045(7) 0.0036(7)
C14A 0.0217(9) 0.0149(9) 0.0145(8) 0.0050(7) 0.0074(7) 0.0019(7)
C15A 0.0136(8) 0.0202(9) 0.0156(8) 0.0060(7) 0.0040(7) 0.0061(7)
C16A 0.0232(9) 0.0195(9) 0.0139(8) 0.0085(7) 0.0066(7) 0.0066(7)
C17A 0.0319(11) 0.0314(11) 0.0262(10) 0.0148(9) 0.0035(9) 0.0133(9)
C18A 0.0299(10) 0.0220(10) 0.0235(10) 0.0067(8) 0.0103(8) 0.0101(8)
N4A 0.0138(7) 0.0121(7) 0.0149(7) 0.0037(6) 0.0044(6) 0.0036(6)
P1B 0.0135(2) 0.0121(2) 0.0127(2) 0.00358(16) 0.00550(17) 0.00536(17)
N1B 0.0140(7) 0.0148(7) 0.0192(7) 0.0034(6) 0.0080(6) 0.0075(6)
C1B 0.0197(9) 0.0142(9) 0.0228(9) 0.0008(7) 0.0093(7) 0.0068(7)
C2B 0.0256(10) 0.0154(9) 0.0237(9) 0.0043(7) 0.0099(8) 0.0094(7)
C3B 0.0183(9) 0.0194(9) 0.0205(9) 0.0058(7) 0.0113(7) 0.0083(7)
C4B 0.0142(8) 0.0178(9) 0.0277(10) 0.0026(7) 0.0065(7) 0.0070(8)
C5B 0.0185(9) 0.0285(11) 0.0290(10) 0.0051(8) 0.0013(8) 0.0136(9)
C6B 0.0222(10) 0.0382(12) 0.0496(13) 0.0138(9) 0.0180(10) 0.0136(10)
N2B 0.0155(7) 0.0148(7) 0.0148(7) 0.0050(6) 0.0040(6) 0.0048(6)
C7B 0.0155(8) 0.0209(9) 0.0204(9) 0.0078(7) 0.0061(7) 0.0086(7)
C8B 0.0185(9) 0.0206(9) 0.0223(9) 0.0080(7) 0.0085(7) 0.0074(8)
C9B 0.0163(8) 0.0168(9) 0.0161(8) 0.0018(7) 0.0040(7) 0.0059(7)
C10B 0.0214(9) 0.0205(9) 0.0159(8) 0.0070(7) 0.0056(7) 0.0069(7)
C11B 0.0279(10) 0.0277(10) 0.0198(9) 0.0074(8) 0.0128(8) 0.0116(8)
C12B 0.0323(11) 0.0302(11) 0.0170(9) 0.0064(9) 0.0061(8) 0.0050(8)
N3B 0.0202(7) 0.0132(7) 0.0141(7) 0.0046(6) 0.0077(6) 0.0062(6)
C13B 0.0279(10) 0.0192(9) 0.0146(8) 0.0058(8) 0.0094(7) 0.0060(7)
C14B 0.0261(10) 0.0179(9) 0.0151(9) 0.0053(7) 0.0061(7) 0.0031(7)
C15B 0.0202(9) 0.0174(9) 0.0169(8) 0.0067(7) 0.0069(7) 0.0094(7)
C16B 0.0305(10) 0.0150(9) 0.0236(9) 0.0052(8) 0.0172(8) 0.0081(7)
C17B 0.0228(10) 0.0301(11) 0.0401(12) -0.0015(8) 0.0138(9) 0.0109(9)
C18B 0.0527(13) 0.0205(10) 0.0381(12) 0.0118(9) 0.0304(10) 0.0154(9)
N4B 0.0158(7) 0.0125(7) 0.0154(7) 0.0037(6) 0.0060(6) 0.0059(6)
B1A 0.0167(10) 0.0232(11) 0.0209(10) 0.0056(8) 0.0063(8) 0.0048(9)
N5A 0.0178(7) 0.0177(8) 0.0170(7) 0.0025(6) 0.0043(6) 0.0057(6)
B2A 0.0212(10) 0.0154(10) 0.0170(10) 0.0023(8) 0.0042(8) 0.0069(8)
N6A 0.0265(8) 0.0162(8) 0.0158(7) 0.0042(6) 0.0075(6) 0.0059(6)
B3A 0.0268(11) 0.0244(11) 0.0232(11) 0.0105(9) 0.0114(9) 0.0123(9)
B1B 0.0201(10) 0.0190(10) 0.0201(10) 0.0060(8) 0.0097(8) 0.0063(8)
N5B 0.0161(7) 0.0167(8) 0.0171(7) 0.0027(6) 0.0066(6) 0.0061(6)
B2B 0.0149(9) 0.0151(10) 0.0184(10) 0.0033(8) 0.0053(8) 0.0059(8)
N6B 0.0176(7) 0.0177(8) 0.0169(7) 0.0061(6) 0.0075(6) 0.0049(6)
B3B 0.0198(10) 0.0233(11) 0.0171(10) 0.0048(8) 0.0087(8) 0.0070(8)

loop_
_atom_type_symbol
_atom_type_description
_atom_type_scat_dispersion_real
_atom_type_scat_dispersion_imag
_atom_type_scat_source
C C 0.0033 0.0016 'International Tables Vol C Tables 4.2.6.8 and 6.1.1.4'
H H 0.0000 0.0000 'International Tables Vol C Tables 4.2.6.8 and 6.1.1.4'
N N 0.0061 0.0033 'International Tables Vol C Tables 4.2.6.8 and 6.1.1.4'
P P 0.1023 0.0942 'International Tables Vol C Tables 4.2.6.8 and 6.1.1.4'
B B 0.0013 0.0007 'International Tables Vol C Tables 4.2.6.8 and 6.1.1.4'

loop_
_geom_angle_atom_site_label_1
_geom_angle_atom_site_label_2
_geom_angle_atom_site_label_3
_geom_angle
N1A P1A N2A 121.24(7)
N1A P1A N3A 117.87(7)
N2A P1A N3A 119.69(7)
N1A P1A N4A 86.14(6)
N2A P1A N4A 86.28(6)
N3A P1A N4A 86.65(6)
C1A N1A C3A 115.07(13)
C1A N1A P1A 121.00(11)
C3A N1A P1A 122.55(11)
N1A C1A C2A 106.12(13)
N4A C2A C1A 105.97(13)
N1A C3A C4A 114.24(13)
C6A C4A C5A 111.33(15)
C6A C4A C3A 111.04(14)
C5A C4A C3A 108.57(14)
C7A N2A C9A 115.16(13)
C7A N2A P1A 120.54(11)
C9A N2A P1A 122.33(11)
N2A C7A C8A 106.08(13)
N4A C8A C7A 105.84(13)
N2A C9A C10A 114.21(13)
C12A C10A C11A 111.21(15)
C12A C10A C9A 111.52(14)
C11A C10A C9A 108.97(14)
C13A N3A C15A 114.75(13)
C13A N3A P1A 119.69(11)
C15A N3A P1A 121.04(11)
N3A C13A C14A 106.01(13)
N4A C14A C13A 105.86(13)
N3A C15A C16A 114.20(14)
C17A C16A C15A 108.80(15)
C17A C16A C18A 111.03(15)
C15A C16A C18A 111.44(14)
C14A N4A C2A 112.54(13)
C14A N4A C8A 112.15(13)
C2A N4A C8A 111.71(13)
C14A N4A P1A 106.47(10)
C2A N4A P1A 106.60(10)
C8A N4A P1A 106.90(10)
N1B P1B N3B 120.37(7)
N1B P1B N2B 119.03(7)
N3B P1B N2B 119.17(7)
N1B P1B N4B 86.04(6)
N3B P1B N4B 85.94(6)
N2B P1B N4B 86.13(6)
C1B N1B C3B 115.77(13)
C1B N1B P1B 120.93(11)
C3B N1B P1B 123.04(11)
N1B C1B C2B 105.72(13)
N4B C2B C1B 105.75(13)
N1B C3B C4B 114.77(14)
C5B C4B C6B 111.31(16)
C5B C4B C3B 111.54(14)
C6B C4B C3B 108.77(15)
C7B N2B C9B 116.24(13)
C7B N2B P1B 120.63(11)
C9B N2B P1B 122.76(11)
N2B C7B C8B 105.97(13)
N4B C8B C7B 105.58(13)
N2B C9B C10B 114.96(14)
C11B C10B C12B 110.61(15)
C11B C10B C9B 111.67(14)
C12B C10B C9B 108.86(14)
C13B N3B C15B 115.93(13)
C13B N3B P1B 121.19(11)
C15B N3B P1B 122.81(11)
N3B C13B C14B 106.35(13)
N4B C14B C13B 106.25(13)
N3B C15B C16B 115.32(14)
C17B C16B C15B 111.35(14)
C17B C16B C18B 111.34(16)
C15B C16B C18B 108.17(15)
C14B N4B C2B 112.19(13)
C14B N4B C8B 112.52(13)
C2B N4B C8B 111.97(13)
C14B N4B P1B 106.80(10)
C2B N4B P1B 106.44(10)
C8B N4B P1B 106.40(10)
B2A N5A B1A 117.35(13)
N5A B2A N6A 108.58(13)
B2A N6A B3A 119.31(14)
B2B N5B B1B 116.42(13)
N5B B2B N6B 108.82(13)
B2B N6B B3B 117.93(13)

loop_
_geom_bond_atom_site_label_1
_geom_bond_atom_site_label_2
_geom_bond_distance
P1A N1A 1.6649(14)
P1A N2A 1.6680(14)
P1A N3A 1.6777(13)
P1A N4A 1.9733(14)
N1A C1A 1.458(2)
N1A C3A 1.461(2)
C1A C2A 1.510(2)
C2A N4A 1.487(2)
C3A C4A 1.527(2)
C4A C6A 1.518(2)
C4A C5A 1.524(2)
N2A C7A 1.458(2)
N2A C9A 1.464(2)
C7A C8A 1.509(2)
C8A N4A 1.489(2)
C9A C10A 1.532(2)
C10A C12A 1.519(2)
C10A C11A 1.526(2)
N3A C13A 1.456(2)
N3A C15A 1.464(2)
C13A C14A 1.512(2)
C14A N4A 1.486(2)
C15A C16A 1.525(2)
C16A C17A 1.523(2)
C16A C18A 1.527(2)
P1B N1B 1.6647(14)
P1B N3B 1.6688(13)
P1B N2B 1.6691(14)
P1B N4B 1.9812(14)
N1B C1B 1.455(2)
N1B C3B 1.464(2)
C1B C2B 1.513(2)
C2B N4B 1.485(2)
C3B C4B 1.528(2)
C4B C5B 1.517(3)
C4B C6B 1.523(3)
N2B C7B 1.456(2)
N2B C9B 1.462(2)
C7B C8B 1.511(2)
C8B N4B 1.490(2)
C9B C10B 1.531(2)
C10B C11B 1.520(2)
C10B C12B 1.530(2)
N3B C13B 1.456(2)
N3B C15B 1.460(2)
C13B C14B 1.513(2)
C14B N4B 1.483(2)
C15B C16B 1.526(2)
C16B C17B 1.519(3)
C16B C18B 1.529(2)
B1A N5A 1.596(2)
N5A B2A 1.563(2)
B2A N6A 1.588(2)
N6A B3A 1.593(2)
B1B N5B 1.593(2)
N5B B2B 1.567(2)
B2B N6B 1.584(2)
N6B B3B 1.598(2)
